data_4313451
loop_
_publ_author_name
'Megumu Munakata'
'Liang Ping Wu'
'Takayoshi Kuroda-Sowa'
'Masahiko Maekawa'
'Yusaku Suenaga'
'Tetsuhiro Ohta'
'Hisashi Konaka'

_publ_section_title
;
 Construction of the Multidecker Anthracene-Silver(I) System by
 Intramolecular \p-\p Interactions
;
_journal_name_full 'Inorganic Chemistry'
_journal_page_first 2553
_journal_page_last 2558
_journal_paper_doi 10.1021/ic020379l
_journal_volume 42
_journal_year 2003
_chemical_formula_moiety 'C32 H34 Ag2 Cl2 O8 '
_chemical_formula_sum 'C32 H34 Ag2 Cl2 O8'
_chemical_formula_weight 833.26
_space_group_IT_number 14
_symmetry_cell_setting monoclinic
_symmetry_Int_Tables_number 14
_symmetry_space_group_name_Hall '-P 2yn'
_symmetry_space_group_name_H-M 'P 1 21/n 1'
_cell_angle_alpha 90
_cell_angle_beta 97.32(2)
_cell_angle_gamma 90
_cell_formula_units_Z 2
_cell_length_a 7.885(2)
_cell_length_b 12.345(2)
_cell_length_c 17.059(3)
_cell_measurement_reflns_used 25
_cell_measurement_temperature 296.2
_cell_measurement_theta_max 12.5
_cell_measurement_theta_min 11.2
_cell_volume 1647.0(6)
_computing_cell_refinement 'MSC/AFC Diffractometer Control'
_computing_data_collection 'MSC/AFC Diffractometer Control'
_computing_data_reduction 'teXsan Ver. 1.11'
_computing_publication_material 'teXsan Ver. 1.11'
_computing_structure_refinement SHELXL97
_computing_structure_solution MITHRIL90
_diffrn_measured_fraction_theta_full 1.00
_diffrn_measured_fraction_theta_max 1.00
_diffrn_measurement_device_type 'Rigaku AFC7R'
_diffrn_measurement_method \w-2\q
_diffrn_radiation_type 'Mo K\a'
_diffrn_radiation_wavelength 0.7107
_diffrn_reflns_av_R_equivalents 0.018
_diffrn_reflns_limit_h_max 0
_diffrn_reflns_limit_h_min -9
_diffrn_reflns_limit_k_max 14
_diffrn_reflns_limit_k_min 0
_diffrn_reflns_limit_l_max 20
_diffrn_reflns_limit_l_min -20
_diffrn_reflns_number 3130
_diffrn_reflns_theta_full 25.00
_diffrn_reflns_theta_max 25.00
_diffrn_standards_decay_% 14.85
_diffrn_standards_interval_count 150
_diffrn_standards_number 3
_exptl_absorpt_coefficient_mu 1.396
_exptl_absorpt_correction_type none
_exptl_crystal_colour yellow
_exptl_crystal_density_diffrn 1.680
_exptl_crystal_density_method 'not measured'
_exptl_crystal_description brick
_exptl_crystal_F_000 836.0
_exptl_crystal_size_max 0.300
_exptl_crystal_size_mid 0.200
_exptl_crystal_size_min 0.200
_refine_diff_density_max 0.78
_refine_diff_density_min -0.87
_refine_ls_extinction_coef 0.0000
_refine_ls_extinction_expression Fc^*^=kFc[1+0.001xFc^2^\l^3^/sin(2\q)]^-1/4^
_refine_ls_extinction_method SHELXL
_refine_ls_goodness_of_fit_ref 1.097
_refine_ls_hydrogen_treatment noref
_refine_ls_number_parameters 199
_refine_ls_number_reflns 1974
_refine_ls_R_factor_gt 0.0567
_refine_ls_shift/su_max 0.0010
_refine_ls_structure_factor_coef Fsqd
_refine_ls_weighting_details 'w = 1/[\s^2^(Fo^2^) + (0.1016P)^2^+5.6717P] where P=(Fo^2^+2Fc^2^)/3'
_refine_ls_weighting_scheme calc
_refine_ls_wR_factor_ref 0.2047
_reflns_number_gt 1974
_reflns_number_total 2906
_reflns_threshold_expression >2.0sigma(I)
_cod_data_source_file ic020379l_1.cif
_cod_data_source_block '[Ag(dman)0.5(ClO4)(p-xylen'
_cod_original_cell_volume 1646.9(6)
_cod_original_formula_sum 'C32 H34 Ag2 Cl2 O8 '
_cod_database_code 4313451

loop_
_symmetry_equiv_pos_as_xyz
x,y,z
1/2-x,1/2+y,1/2-z
-x,-y,-z
1/2+x,1/2-y,1/2+z

loop_
_atom_site_label
_atom_site_type_symbol
_atom_site_fract_x
_atom_site_fract_y
_atom_site_fract_z
_atom_site_U_iso_or_equiv
_atom_site_adp_type
_atom_site_occupancy
_atom_site_calc_flag
_atom_site_refinement_flags
_atom_site_disorder_assembly
_atom_site_disorder_group
Ag(1) Ag 0.42728(8) 0.15653(6) 1.00873(5) 0.0648(3) Uani 1.00 d . . .
Cl(1) Cl 0.5030(5) 0.0277(2) 0.8368(2) 0.0854(9) Uani 1.00 d . . .
O(1) O 0.451(2) 0.1304(7) 0.8113(6) 0.130(4) Uani 1.00 d . . .
O(2) O 0.498(2) 0.0115(7) 0.9163(5) 0.144(5) Uani 1.00 d . . .
O(3) O 0.456(4) -0.050(1) 0.791(1) 0.31(2) Uani 1.00 d . . .
O(4) O 0.672(3) 0.028(2) 0.838(2) 0.35(2) Uani 1.00 d . . .
C(1) C 0.639(1) 0.2919(8) 0.9760(6) 0.062(2) Uani 1.00 d . . .
C(2) C 0.712(1) 0.2324(8) 1.0373(7) 0.069(3) Uani 1.00 d . . .
C(3) C 0.721(1) 0.2756(10) 1.1142(7) 0.076(3) Uani 1.00 d . . .
C(4) C 0.662(1) 0.3730(9) 1.1262(6) 0.070(3) Uani 1.00 d . . .
C(5) C 0.578(1) 0.4396(7) 1.0644(5) 0.055(2) Uani 1.00 d . . .
C(6) C 0.565(1) 0.3972(7) 0.9855(5) 0.055(2) Uani 1.00 d . . .
C(7) C 0.514(1) 0.5425(8) 1.0793(5) 0.061(2) Uani 1.00 d . . .
C(8) C 0.523(2) 0.5881(10) 1.1619(6) 0.092(4) Uani 1.00 d . . .
C(9) C 0.147(1) 0.182(1) 1.0487(8) 0.083(4) Uani 1.00 d . . .
C(10) C 0.106(1) 0.158(1) 0.971(1) 0.093(4) Uani 1.00 d . . .
C(11) C 0.074(1) 0.236(2) 0.9130(7) 0.095(4) Uani 1.00 d . . .
C(12) C 0.127(2) 0.365(1) 1.014(1) 0.103(5) Uani 1.00 d . . .
C(13) C 0.087(2) 0.339(1) 0.942(1) 0.110(5) Uani 1.00 d . . .
C(14) C 0.156(1) 0.291(2) 1.0719(8) 0.101(5) Uani 1.00 d . . .
C(15) C 0.201(2) 0.321(2) 1.156(1) 0.20(1) Uani 1.00 d . . .
C(16) C 0.026(2) 0.201(3) 0.827(1) 0.20(1) Uani 1.00 d . . .
H(1) H 0.6351 0.2632 0.9241 0.0739 Uiso 1.00 calc . . .
H(2) H 0.7562 0.1624 1.0288 0.0833 Uiso 1.00 calc . . .
H(3) H 0.7709 0.2338 1.1579 0.0913 Uiso 1.00 calc . . .
H(4) H 0.6758 0.4006 1.1786 0.0842 Uiso 1.00 calc . . .
H(5) H 0.6390 0.5926 1.1848 0.1100 Uiso 1.00 calc . . .
H(6) H 0.4619 0.5421 1.1931 0.1100 Uiso 1.00 calc . . .
H(7) H 0.4734 0.6584 1.1596 0.1100 Uiso 1.00 calc . . .
H(8) H 0.1696 0.1263 1.0867 0.0999 Uiso 1.00 calc . . .
H(9) H 0.0983 0.0841 0.9553 0.1112 Uiso 1.00 calc . . .
H(10) H 0.1369 0.4397 1.0268 0.1236 Uiso 1.00 calc . . .
H(11) H 0.0632 0.3961 0.9050 0.1322 Uiso 1.00 calc . . .
H(12) H 0.2168 0.2574 1.1870 0.2432 Uiso 1.00 calc . . .
H(13) H 0.3045 0.3619 1.1616 0.2432 Uiso 1.00 calc . . .
H(14) H 0.1123 0.3636 1.1727 0.2432 Uiso 1.00 calc . . .
H(15) H 0.0090 0.2632 0.7944 0.2367 Uiso 1.00 calc . . .
H(16) H -0.0758 0.1594 0.8228 0.2367 Uiso 1.00 calc . . .
H(17) H 0.1163 0.1585 0.8113 0.2367 Uiso 1.00 calc . . .

loop_
_atom_site_aniso_label
_atom_site_aniso_U_11
_atom_site_aniso_U_22
_atom_site_aniso_U_33
_atom_site_aniso_U_12
_atom_site_aniso_U_13
_atom_site_aniso_U_23
Ag(1) 0.0537(4) 0.0548(5) 0.0874(6) 0.0021(3) 0.0147(3) 0.0025(4)
Cl(1) 0.140(3) 0.057(1) 0.061(2) 0.009(2) 0.015(2) 0.003(1)
O(1) 0.21(1) 0.073(6) 0.103(7) 0.034(6) 0.019(7) 0.026(5)
O(2) 0.29(1) 0.069(6) 0.083(6) 0.052(7) 0.056(7) 0.017(4)
O(3) 0.62(5) 0.12(1) 0.16(1) -0.10(2) -0.05(2) -0.04(1)
O(4) 0.19(2) 0.38(4) 0.50(4) 0.14(2) 0.17(2) 0.23(3)
C(1) 0.062(5) 0.055(5) 0.072(6) -0.010(5) 0.024(5) -0.003(5)
C(2) 0.049(5) 0.060(6) 0.101(8) 0.006(4) 0.015(5) 0.006(6)
C(3) 0.064(6) 0.079(8) 0.082(7) -0.010(5) -0.006(5) 0.029(6)
C(4) 0.071(6) 0.073(7) 0.064(6) -0.010(5) 0.000(5) 0.006(5)
C(5) 0.061(5) 0.055(5) 0.048(5) -0.010(4) 0.005(4) 0.010(4)
C(6) 0.064(5) 0.042(4) 0.059(5) -0.013(4) 0.014(4) 0.003(4)
C(7) 0.077(6) 0.052(5) 0.055(5) -0.013(4) 0.010(4) -0.005(4)
C(8) 0.15(1) 0.075(7) 0.049(6) -0.009(8) 0.008(6) 0.008(5)
C(9) 0.048(5) 0.110(10) 0.096(9) 0.018(6) 0.023(5) 0.031(8)
C(10) 0.050(6) 0.092(9) 0.14(1) -0.016(6) 0.029(7) -0.029(9)
C(11) 0.060(6) 0.16(1) 0.066(7) -0.011(8) 0.001(5) 0.004(9)
C(12) 0.069(7) 0.075(9) 0.17(2) -0.004(6) 0.019(9) -0.03(1)
C(13) 0.070(8) 0.10(1) 0.16(2) 0.019(8) 0.022(9) 0.05(1)
C(14) 0.042(5) 0.17(2) 0.089(9) -0.003(8) 0.014(5) -0.03(1)
C(15) 0.10(1) 0.35(4) 0.16(2) -0.02(2) 0.02(1) -0.15(2)
C(16) 0.11(1) 0.39(4) 0.09(1) -0.02(2) 0.010(9) -0.06(2)

loop_
_atom_type_symbol
_atom_type_description
_atom_type_scat_dispersion_real
_atom_type_scat_dispersion_imag
_atom_type_scat_source
Ag Ag -0.897 1.101
;International Tablesfor Crystallography
(1992, Vol. C, Tables 4.2.6.8 and 6.1.1.4)
;
Cl Cl 0.148 0.159
;International Tables for Crystallography
(1992, Vol. C, Tables 4.2.6.8 and 6.1.1.4)
;
O O 0.011 0.006
;International Tables for Crystallography
(1992, Vol. C, Tables 4.2.6.8 and 6.1.1.4)
;
C C 0.003 0.002
;International Tables for Crystallography
(1992, Vol. C, Tables 4.2.6.8 and 6.1.1.4)
;
H H 0.000 0.000
;International Tables for Crystallography
(1992, Vol. C, Table 6.1.1.4)
;

loop_
_geom_angle_atom_site_label_1
_geom_angle_atom_site_label_2
_geom_angle_atom_site_label_3
_geom_angle
_geom_angle_site_symmetry_1
_geom_angle_site_symmetry_2
_geom_angle_site_symmetry_3
_geom_angle_publ_flag
O(2) Ag(1) O(2) 70.5(4) . . 3_657 yes
O(2) Ag(1) C(1) 97.6(4) . . . yes
O(2) Ag(1) C(2) 97.5(4) . . . yes
O(2) Ag(1) C(9) 123.9(4) . . . yes
O(2) Ag(1) C(10) 98.0(5) . . . yes
O(2) Ag(1) C(1) 124.1(4) 3_657 . . yes
O(2) Ag(1) C(2) 93.8(4) 3_657 . . yes
O(2) Ag(1) C(9) 97.6(5) 3_657 . . yes
O(2) Ag(1) C(10) 107.8(4) 3_657 . . yes
C(1) Ag(1) C(2) 31.9(3) . . . yes
C(1) Ag(1) C(9) 129.9(4) . . . yes
C(1) Ag(1) C(10) 128.1(4) . . . yes
C(2) Ag(1) C(9) 138.5(4) . . . yes
C(2) Ag(1) C(10) 156.7(4) . . . yes
C(9) Ag(1) C(10) 31.8(5) . . . yes
O(1) Cl(1) O(2) 113.4(6) . . . yes
O(1) Cl(1) O(3) 116(1) . . . yes
O(1) Cl(1) O(4) 104(1) . . . yes
O(2) Cl(1) O(3) 117.1(10) . . . yes
O(2) Cl(1) O(4) 98(1) . . . yes
O(3) Cl(1) O(4) 103(2) . . . yes
Ag(1) O(2) Ag(1) 109.5(4) . . 3_657 yes
Ag(1) O(2) Cl(1) 123.7(5) . . . yes
Ag(1) O(2) Cl(1) 126.6(6) 3_657 . . yes
Ag(1) C(1) C(2) 71.9(6) . . . yes
Ag(1) C(1) C(6) 107.1(6) . . . yes
Ag(1) C(1) H(1) 91.0 . . . no
C(2) C(1) C(6) 122.9(9) . . . yes
C(2) C(1) H(1) 118.6 . . . no
C(6) C(1) H(1) 118.6 . . . no
Ag(1) C(2) C(1) 76.2(6) . . . yes
Ag(1) C(2) C(3) 105.7(7) . . . yes
Ag(1) C(2) H(2) 88.2 . . . no
C(1) C(2) C(3) 118.9(10) . . . yes
C(1) C(2) H(2) 120.5 . . . no
C(3) C(2) H(2) 120.6 . . . no
C(2) C(3) C(4) 120(1) . . . yes
C(2) C(3) H(3) 119.6 . . . no
C(4) C(3) H(3) 119.5 . . . no
C(3) C(4) C(5) 123.4(10) . . . yes
C(3) C(4) H(4) 118.3 . . . no
C(5) C(4) H(4) 118.3 . . . no
C(4) C(5) C(6) 116.8(8) . . . yes
C(4) C(5) C(7) 122.0(8) . . . yes
C(6) C(5) C(7) 121.3(8) . . . yes
C(1) C(6) C(5) 117.1(8) . . . yes
C(1) C(6) C(7) 122.1(8) . . 3_667 yes
C(5) C(6) C(7) 120.7(8) . . 3_667 yes
C(5) C(7) C(6) 118.0(8) . . 3_667 yes
C(5) C(7) C(8) 122.3(8) . . . yes
C(6) C(7) C(8) 119.7(9) 3_667 . . yes
C(7) C(8) H(5) 109.4 . . . no
C(7) C(8) H(6) 109.5 . . . no
C(7) C(8) H(7) 109.5 . . . no
H(5) C(8) H(6) 109.5 . . . no
H(5) C(8) H(7) 109.5 . . . no
H(6) C(8) H(7) 109.5 . . . no
Ag(1) C(9) C(10) 79.0(7) . . . yes
Ag(1) C(9) C(14) 101.1(8) . . . yes
Ag(1) C(9) H(8) 89.9 . . . no
C(10) C(9) C(14) 118(1) . . . yes
C(10) C(9) H(8) 120.5 . . . no
C(14) C(9) H(8) 120.5 . . . no
Ag(1) C(10) C(9) 69.2(6) . . . yes
Ag(1) C(10) C(11) 105.9(8) . . . yes
Ag(1) C(10) H(9) 94.9 . . . no
C(9) C(10) C(11) 122(1) . . . yes
C(9) C(10) H(9) 118.6 . . . no
C(11) C(10) H(9) 118.6 . . . no
C(10) C(11) C(13) 113(1) . . . yes
C(10) C(11) C(16) 118(1) . . . yes
C(13) C(11) C(16) 127(1) . . . yes
C(13) C(12) C(14) 122(1) . . . yes
C(13) C(12) H(10) 118.7 . . . no
C(14) C(12) H(10) 118.7 . . . no
C(11) C(13) C(12) 126(1) . . . yes
C(11) C(13) H(11) 117.0 . . . no
C(12) C(13) H(11) 117.0 . . . no
C(9) C(14) C(12) 116(1) . . . yes
C(9) C(14) C(15) 120(1) . . . yes
C(12) C(14) C(15) 122(2) . . . yes
C(14) C(15) H(12) 109.5 . . . no
C(14) C(15) H(13) 109.4 . . . no
C(14) C(15) H(14) 109.4 . . . no
H(12) C(15) H(13) 109.6 . . . no
H(12) C(15) H(14) 109.5 . . . no
H(13) C(15) H(14) 109.4 . . . no
C(11) C(16) H(15) 109.4 . . . no
C(11) C(16) H(16) 109.4 . . . no
C(11) C(16) H(17) 109.5 . . . no
H(15) C(16) H(16) 109.5 . . . no
H(15) C(16) H(17) 109.5 . . . no
H(16) C(16) H(17) 109.6 . . . no

loop_
_geom_bond_atom_site_label_1
_geom_bond_atom_site_label_2
_geom_bond_distance
_geom_bond_site_symmetry_1
_geom_bond_site_symmetry_2
_geom_bond_publ_flag
Ag(1) O(2) 2.494(10) . . yes
Ag(1) O(2) 2.469(9) . 3_657 yes
Ag(1) C(1) 2.474(10) . . yes
Ag(1) C(2) 2.422(9) . . yes
Ag(1) C(9) 2.42(1) . . yes
Ag(1) C(10) 2.54(1) . . yes
Cl(1) O(1) 1.387(10) . . yes
Cl(1) O(2) 1.377(10) . . yes
Cl(1) O(3) 1.26(2) . . yes
Cl(1) O(4) 1.33(2) . . yes
C(1) C(2) 1.35(1) . . yes
C(1) C(6) 1.44(1) . . yes
C(1) H(1) 0.950 . . no
C(2) C(3) 1.41(2) . . yes
C(2) H(2) 0.950 . . no
C(3) C(4) 1.32(2) . . yes
C(3) H(3) 0.950 . . no
C(4) C(5) 1.43(1) . . yes
C(4) H(4) 0.950 . . no
C(5) C(6) 1.43(1) . . yes
C(5) C(7) 1.40(1) . . yes
C(6) C(7) 1.41(1) . 3_667 yes
C(7) C(8) 1.51(1) . . yes
C(8) H(5) 0.950 . . no
C(8) H(6) 0.950 . . no
C(8) H(7) 0.950 . . no
C(9) C(10) 1.36(2) . . yes
C(9) C(14) 1.40(3) . . yes
C(9) H(8) 0.950 . . no
C(10) C(11) 1.38(2) . . yes
C(10) H(9) 0.950 . . no
C(11) C(13) 1.35(3) . . yes
C(11) C(16) 1.53(2) . . yes
C(12) C(13) 1.27(3) . . yes
C(12) C(14) 1.35(3) . . yes
C(12) H(10) 0.950 . . no
C(13) H(11) 0.950 . . no
C(14) C(15) 1.48(3) . . yes
C(15) H(12) 0.949 . . no
C(15) H(13) 0.950 . . no
C(15) H(14) 0.951 . . no
C(16) H(15) 0.950 . . no
C(16) H(16) 0.950 . . no
C(16) H(17) 0.949 . . no

loop_
_geom_contact_atom_site_label_1
_geom_contact_atom_site_label_2
_geom_contact_distance
_geom_contact_site_symmetry_1
_geom_contact_site_symmetry_2
_geom_contact_publ_flag
Ag(1) C(10) 2.54(1) . . ?
O(1) C(15) 3.55(2) . 4_554 ?
O(4) C(16) 3.54(4) . 1_655 ?
C(2) C(9) 3.47(1) . 1_655 ?
C(2) C(14) 3.55(1) . 1_655 ?
C(2) C(10) 3.56(2) . 1_655 ?
C(3) C(14) 3.60(2) . 1_655 ?
Ag(1) C(10) 2.54(1) . . ?
